data_7011250
loop_
_publ_author_name
'Martin Br\"oring'
'Carsten D. Brandt'

_publ_section_title
;
 One compound, two structures: synthesis, structures and reactivity of
 a novel (tripyrrinato)palladium(II) trifluoracetate complex TrpyPdOAcf
;
_journal_issue 7
_journal_name_full 'J. Chem. Soc., Dalton Trans.'
_journal_page_first 1391
_journal_page_last 1395
_journal_paper_doi 10.1039/b109510m
_journal_year 2002
_chemical_formula_sum 'C28 H38 Br N3 Pd'
_chemical_formula_weight 602.92
_chemical_name_systematic
; 
? 
;
_chemical_temperature_decomposition 420.15
_space_group_IT_number 15
_symmetry_cell_setting monoclinic
_symmetry_Int_Tables_number 15
_symmetry_space_group_name_Hall '-C 2yc'
_symmetry_space_group_name_H-M 'C 1 2/c 1'
_atom_sites_solution_hydrogens geom
_atom_sites_solution_primary direct
_atom_sites_solution_secondary difmap
_audit_creation_method SHELXL-97
_cell_angle_alpha 90.00
_cell_angle_beta 107.80(3)
_cell_angle_gamma 90.00
_cell_formula_units_Z 8
_cell_length_a 15.392(3)
_cell_length_b 17.056(3)
_cell_length_c 21.450(4)
_cell_measurement_reflns_used 5000
_cell_measurement_temperature 173(2)
_cell_measurement_theta_max 25.00
_cell_measurement_theta_min 2.28
_cell_volume 5361.6(19)
_computing_cell_refinement 'IPDS (STOE)'
_computing_data_collection 'IPDS (STOE)'
_computing_data_reduction 'IPDS (STOE)'
_computing_structure_refinement 'SHELXL-97 (Sheldrick, 1997)'
_computing_structure_solution 'SHELXS-97 (Sheldrick, 1990)'
_diffrn_ambient_temperature 173(2)
_diffrn_measured_fraction_theta_full 0.998
_diffrn_measured_fraction_theta_max 0.998
_diffrn_measurement_device 'IPDS (STOE)'
_diffrn_measurement_method 'IPDS (STOE)'
_diffrn_radiation_monochromator graphite
_diffrn_radiation_source 'fine-focus sealed tube'
_diffrn_radiation_type MoK\a
_diffrn_radiation_wavelength 0.71073
_diffrn_reflns_av_R_equivalents 0.0722
_diffrn_reflns_av_sigmaI/netI 0.0468
_diffrn_reflns_limit_h_max 18
_diffrn_reflns_limit_h_min -18
_diffrn_reflns_limit_k_max 20
_diffrn_reflns_limit_k_min -20
_diffrn_reflns_limit_l_max 25
_diffrn_reflns_limit_l_min -25
_diffrn_reflns_number 21727
_diffrn_reflns_theta_full 25.00
_diffrn_reflns_theta_max 25.00
_diffrn_reflns_theta_min 2.28
_exptl_absorpt_coefficient_mu 2.203
_exptl_absorpt_correction_type none
_exptl_crystal_colour violet
_exptl_crystal_density_diffrn 1.494
_exptl_crystal_density_method 'not measured'
_exptl_crystal_description plate
_exptl_crystal_F_000 2464
_exptl_crystal_size_max 0.30
_exptl_crystal_size_mid 0.30
_exptl_crystal_size_min 0.20
_refine_diff_density_max 2.061
_refine_diff_density_min -0.609
_refine_diff_density_rms 0.102
_refine_ls_extinction_method none
_refine_ls_goodness_of_fit_ref 1.052
_refine_ls_hydrogen_treatment mixed
_refine_ls_matrix_type full
_refine_ls_number_parameters 306
_refine_ls_number_reflns 4732
_refine_ls_number_restraints 27
_refine_ls_restrained_S_all 1.070
_refine_ls_R_factor_all 0.0530
_refine_ls_R_factor_gt 0.0395
_refine_ls_shift/su_max 0.000
_refine_ls_shift/su_mean 0.000
_refine_ls_structure_factor_coef Fsqd
_refine_ls_weighting_details 'calc w=1/[\s^2^(Fo^2^)+(0.0667P)^2^+0.0000P] where P=(Fo^2^+2Fc^2^)/3'
_refine_ls_weighting_scheme calc
_refine_ls_wR_factor_gt 0.1035
_refine_ls_wR_factor_ref 0.1077
_reflns_number_gt 3748
_reflns_number_total 4732
_reflns_threshold_expression >2sigma(I)
_cod_data_source_file b109510m.txt
_cod_data_source_block cb1cbmon
_cod_depositor_comments
;
The following automatic conversions were performed:

'_chemical_melting_point' tag was changed to
'_chemical_temperature_decomposition' since the value had been given
as '147_C (dec.)'. The value '147_C (dec.)' was changed to '420.15' -
it was converted from degrees Celsius(C) to Kelvins(K).

Automatic conversion script
Id: cif_fix_values 1569 2011-02-09 13:29:24Z adriana 
;
_cod_original_cell_volume 5361.8(19)
_cod_original_sg_symbol_H-M C2/c
_cod_database_code 7011250

loop_
_symmetry_equiv_pos_as_xyz
'x, y, z'
'-x, y, -z+1/2'
'x+1/2, y+1/2, z'
'-x+1/2, y+1/2, -z+1/2'
'-x, -y, -z'
'x, -y, z-1/2'
'-x+1/2, -y+1/2, -z'
'x+1/2, -y+1/2, z-1/2'

loop_
_atom_site_label
_atom_site_type_symbol
_atom_site_fract_x
_atom_site_fract_y
_atom_site_fract_z
_atom_site_U_iso_or_equiv
_atom_site_adp_type
_atom_site_occupancy
_atom_site_symmetry_multiplicity
_atom_site_calc_flag
_atom_site_refinement_flags
_atom_site_disorder_assembly
_atom_site_disorder_group
Pd Pd 0.33463(2) 0.127928(19) 0.547242(14) 0.02745(12) Uani 1 1 d . . .
Br Br 0.35632(3) 0.05635(3) 0.65085(2) 0.04434(16) Uani 1 1 d . . .
N1 N 0.4710(2) 0.1284(2) 0.56031(16) 0.0280(7) Uani 1 1 d . . .
N2 N 0.3086(2) 0.1232(2) 0.44870(16) 0.0315(8) Uani 1 1 d . . .
N3 N 0.2007(2) 0.1496(2) 0.53671(18) 0.0355(8) Uani 1 1 d . . .
C1 C 0.5391(3) 0.1454(3) 0.6144(2) 0.0320(9) Uani 1 1 d . . .
C2 C 0.6263(3) 0.1278(3) 0.6056(2) 0.0343(10) Uani 1 1 d . . .
C3 C 0.6093(3) 0.1020(3) 0.5427(2) 0.0327(9) Uani 1 1 d . . .
C4 C 0.5113(3) 0.1041(2) 0.5130(2) 0.0273(9) Uani 1 1 d . . .
C5 C 0.4650(3) 0.0908(2) 0.4492(2) 0.0275(8) Uani 1 1 d . . .
H5 H 0.5003 0.0739 0.4224 0.033 Uiso 1 1 calc R . .
C6 C 0.3701(3) 0.0992(3) 0.41785(19) 0.0310(9) Uani 1 1 d . . .
C7 C 0.3242(3) 0.0779(3) 0.3519(2) 0.0411(11) Uani 1 1 d . . .
C8 C 0.2323(4) 0.0874(5) 0.3436(3) 0.0698(17) Uani 1 1 d U . .
C9 C 0.2244(3) 0.1144(4) 0.4044(2) 0.0488(13) Uani 1 1 d . . .
C10 C 0.1419(3) 0.1245(4) 0.4198(2) 0.0552(15) Uani 1 1 d . . .
H10 H 0.0877 0.1201 0.3839 0.066 Uiso 1 1 calc R . .
C11 C 0.1294(3) 0.1395(3) 0.4778(2) 0.0414(11) Uani 1 1 d . . .
C12 C 0.0437(3) 0.1563(3) 0.4913(3) 0.0452(12) Uani 1 1 d . . .
C13 C 0.0649(3) 0.1774(3) 0.5543(2) 0.0407(11) Uani 1 1 d . . .
C14 C 0.1636(3) 0.1750(3) 0.5809(2) 0.0375(10) Uani 1 1 d . . .
C15 C 0.5280(3) 0.1790(3) 0.6750(2) 0.0427(11) Uani 1 1 d . . .
H15A H 0.4636 0.1921 0.6678 0.064 Uiso 1 1 calc R . .
H15B H 0.5651 0.2265 0.6869 0.064 Uiso 1 1 calc R . .
H15C H 0.5477 0.1406 0.7106 0.064 Uiso 1 1 calc R . .
C16 C 0.7172(3) 0.1373(3) 0.6577(3) 0.0458(12) Uani 1 1 d . . .
H16A H 0.7087 0.1290 0.7012 0.055 Uiso 1 1 calc R . .
H16B H 0.7594 0.0963 0.6516 0.055 Uiso 1 1 calc R . .
C17 C 0.7603(4) 0.2167(4) 0.6570(3) 0.0664(17) Uani 1 1 d . . .
H17A H 0.7738 0.2236 0.6155 0.100 Uiso 1 1 calc R . .
H17B H 0.8170 0.2202 0.6935 0.100 Uiso 1 1 calc R . .
H17C H 0.7180 0.2577 0.6614 0.100 Uiso 1 1 calc R . .
C18 C 0.6764(3) 0.0767(3) 0.5089(2) 0.0394(11) Uani 1 1 d . . .
H18A H 0.6520 0.0302 0.4816 0.047 Uiso 1 1 calc R . .
H18B H 0.7339 0.0610 0.5423 0.047 Uiso 1 1 calc R . .
C19 C 0.6974(4) 0.1402(3) 0.4658(3) 0.0578(15) Uani 1 1 d . . .
H19A H 0.6410 0.1556 0.4321 0.087 Uiso 1 1 calc R . .
H19B H 0.7412 0.1201 0.4448 0.087 Uiso 1 1 calc R . .
H19C H 0.7236 0.1859 0.4927 0.087 Uiso 1 1 calc R . .
C20 C 0.3682(3) 0.0522(3) 0.3018(2) 0.0484(13) Uani 1 1 d . . .
H20A H 0.4265 0.0255 0.3243 0.058 Uiso 1 1 calc R . .
H20B H 0.3280 0.0136 0.2721 0.058 Uiso 1 1 calc R . .
C21 C 0.3866(5) 0.1186(4) 0.2620(3) 0.0707(18) Uani 1 1 d . . .
H21A H 0.3294 0.1458 0.2400 0.106 Uiso 1 1 calc R . .
H21B H 0.4130 0.0980 0.2290 0.106 Uiso 1 1 calc R . .
H21C H 0.4296 0.1553 0.2907 0.106 Uiso 1 1 calc R . .
C22 C 0.1533(5) 0.0607(6) 0.2828(3) 0.091(2) Uani 1 1 d U . .
H22A H 0.1769 0.0264 0.2544 0.109 Uiso 1 1 calc R . .
H22B H 0.1067 0.0314 0.2966 0.109 Uiso 1 1 calc R . .
C23 C 0.1179(6) 0.1259(5) 0.2513(4) 0.097(2) Uani 1 1 d U . .
H23A H 0.1006 0.1614 0.2815 0.146 Uiso 1 1 calc R . .
H23B H 0.0638 0.1128 0.2147 0.146 Uiso 1 1 calc R . .
H23C H 0.1632 0.1516 0.2346 0.146 Uiso 1 1 calc R . .
C24 C -0.0492(3) 0.1480(4) 0.4414(3) 0.0594(16) Uani 1 1 d . . .
H24A H -0.0464 0.1683 0.3988 0.071 Uiso 1 1 calc R . .
H24B H -0.0931 0.1809 0.4551 0.071 Uiso 1 1 calc R . .
C25 C -0.0848(4) 0.0648(4) 0.4319(3) 0.0740(19) Uani 1 1 d . . .
H25A H -0.0396 0.0307 0.4219 0.111 Uiso 1 1 calc R . .
H25B H -0.1419 0.0631 0.3956 0.111 Uiso 1 1 calc R . .
H25C H -0.0961 0.0466 0.4721 0.111 Uiso 1 1 calc R . .
C26 C 0.0014(4) 0.1997(3) 0.5925(3) 0.0559(14) Uani 1 1 d . . .
H26A H -0.0583 0.2152 0.5615 0.067 Uiso 1 1 calc R . .
H26B H 0.0267 0.2457 0.6203 0.067 Uiso 1 1 calc R . .
C27 C -0.0132(6) 0.1337(5) 0.6354(4) 0.095(3) Uani 1 1 d . . .
H27A H -0.0429 0.0896 0.6078 0.142 Uiso 1 1 calc R . .
H27B H -0.0518 0.1521 0.6612 0.142 Uiso 1 1 calc R . .
H27C H 0.0459 0.1167 0.6649 0.142 Uiso 1 1 calc R . .
C28 C 0.2153(4) 0.2021(4) 0.6480(3) 0.0548(14) Uani 1 1 d . . .
H28A H 0.2154 0.1606 0.6797 0.082 Uiso 1 1 calc R . .
H28B H 0.1862 0.2492 0.6587 0.082 Uiso 1 1 calc R . .
H28C H 0.2782 0.2144 0.6498 0.082 Uiso 1 1 calc R . .

loop_
_atom_site_aniso_label
_atom_site_aniso_U_11
_atom_site_aniso_U_22
_atom_site_aniso_U_33
_atom_site_aniso_U_23
_atom_site_aniso_U_13
_atom_site_aniso_U_12
Pd 0.02740(17) 0.0366(2) 0.01920(17) 0.00240(13) 0.00833(12) 0.00204(13)
Br 0.0515(3) 0.0543(3) 0.0288(2) 0.0121(2) 0.0146(2) 0.0022(2)
N1 0.0294(17) 0.0319(18) 0.0224(17) -0.0017(14) 0.0077(14) -0.0027(14)
N2 0.0268(17) 0.046(2) 0.0209(17) 0.0035(16) 0.0055(14) -0.0021(15)
N3 0.0360(19) 0.042(2) 0.0305(19) 0.0064(16) 0.0133(16) 0.0064(16)
C1 0.034(2) 0.035(2) 0.024(2) 0.0001(17) 0.0040(17) -0.0004(18)
C2 0.031(2) 0.039(2) 0.029(2) 0.0020(19) 0.0037(18) 0.0010(18)
C3 0.030(2) 0.033(2) 0.036(2) 0.0009(19) 0.0115(18) 0.0015(17)
C4 0.0262(19) 0.028(2) 0.027(2) -0.0019(17) 0.0076(16) -0.0006(16)
C5 0.032(2) 0.026(2) 0.027(2) -0.0003(17) 0.0132(17) -0.0015(16)
C6 0.033(2) 0.040(2) 0.021(2) 0.0007(18) 0.0082(17) -0.0041(18)
C7 0.040(2) 0.060(3) 0.025(2) -0.007(2) 0.0121(19) -0.012(2)
C8 0.047(3) 0.131(5) 0.035(3) -0.015(3) 0.019(2) -0.017(3)
C9 0.030(2) 0.091(4) 0.025(2) 0.001(2) 0.0087(19) -0.003(2)
C10 0.027(2) 0.106(5) 0.028(2) 0.009(3) 0.0017(19) 0.003(3)
C11 0.028(2) 0.061(3) 0.037(3) 0.013(2) 0.0116(19) 0.006(2)
C12 0.032(2) 0.053(3) 0.054(3) 0.018(2) 0.018(2) 0.010(2)
C13 0.042(2) 0.040(3) 0.047(3) 0.012(2) 0.024(2) 0.013(2)
C14 0.040(2) 0.038(3) 0.039(2) 0.007(2) 0.019(2) 0.0096(19)
C15 0.043(2) 0.057(3) 0.027(2) -0.009(2) 0.0090(19) -0.006(2)
C16 0.035(2) 0.054(3) 0.040(3) -0.002(2) 0.000(2) 0.002(2)
C17 0.041(3) 0.068(4) 0.081(4) -0.016(3) 0.007(3) -0.011(3)
C18 0.029(2) 0.048(3) 0.042(3) -0.002(2) 0.0103(19) 0.0040(19)
C19 0.058(3) 0.054(3) 0.077(4) -0.002(3) 0.042(3) 0.000(3)
C20 0.046(3) 0.074(4) 0.026(2) -0.014(2) 0.014(2) -0.012(3)
C21 0.094(5) 0.078(4) 0.058(4) 0.002(3) 0.049(4) 0.006(4)
C22 0.072(4) 0.151(5) 0.048(3) -0.002(3) 0.016(3) 0.025(4)
C23 0.092(5) 0.104(5) 0.092(5) 0.002(4) 0.023(4) -0.017(4)
C24 0.029(2) 0.092(4) 0.056(3) 0.019(3) 0.012(2) 0.013(3)
C25 0.045(3) 0.096(5) 0.075(4) -0.004(4) 0.009(3) 0.007(3)
C26 0.052(3) 0.056(3) 0.073(4) 0.010(3) 0.039(3) 0.017(3)
C27 0.109(6) 0.096(6) 0.119(7) 0.034(5) 0.095(6) 0.028(4)
C28 0.060(3) 0.067(4) 0.043(3) -0.005(3) 0.024(2) 0.015(3)

loop_
_atom_type_symbol
_atom_type_description
_atom_type_scat_dispersion_real
_atom_type_scat_dispersion_imag
_atom_type_scat_source
C C 0.0033 0.0016 'International Tables Vol C Tables 4.2.6.8 and 6.1.1.4'
H H 0.0000 0.0000 'International Tables Vol C Tables 4.2.6.8 and 6.1.1.4'
N N 0.0061 0.0033 'International Tables Vol C Tables 4.2.6.8 and 6.1.1.4'
Pd Pd -0.9988 1.0072 'International Tables Vol C Tables 4.2.6.8 and 6.1.1.4'
Br Br -0.2901 2.4595 'International Tables Vol C Tables 4.2.6.8 and 6.1.1.4'

loop_
_geom_angle_atom_site_label_1
_geom_angle_atom_site_label_2
_geom_angle_atom_site_label_3
_geom_angle
_geom_angle_site_symmetry_1
_geom_angle_site_symmetry_3
_geom_angle_publ_flag
N2 Pd N1 90.58(14) . . ?
N2 Pd N3 91.22(15) . . ?
N1 Pd N3 169.23(15) . . ?
N2 Pd Br 147.98(10) . . ?
N1 Pd Br 91.61(10) . . ?
N3 Pd Br 92.49(11) . . ?
C1 N1 C4 106.8(3) . . ?
C1 N1 Pd 128.6(3) . . ?
C4 N1 Pd 124.4(3) . . ?
C9 N2 C6 106.3(4) . . ?
C9 N2 Pd 125.0(3) . . ?
C6 N2 Pd 124.7(3) . . ?
C14 N3 C11 107.2(4) . . ?
C14 N3 Pd 128.6(3) . . ?
C11 N3 Pd 124.1(3) . . ?
N1 C1 C2 110.8(4) . . ?
N1 C1 C15 125.2(4) . . ?
C2 C1 C15 124.0(4) . . ?
C3 C2 C1 106.9(4) . . ?
C3 C2 C16 128.4(4) . . ?
C1 C2 C16 124.7(4) . . ?
C2 C3 C4 106.7(4) . . ?
C2 C3 C18 128.2(4) . . ?
C4 C3 C18 125.1(4) . . ?
C5 C4 N1 124.5(4) . . ?
C5 C4 C3 126.7(4) . . ?
N1 C4 C3 108.6(3) . . ?
C4 C5 C6 127.7(4) . . ?
N2 C6 C5 124.3(4) . . ?
N2 C6 C7 110.5(4) . . ?
C5 C6 C7 125.0(4) . . ?
C8 C7 C6 106.0(4) . . ?
C8 C7 C20 127.7(4) . . ?
C6 C7 C20 126.3(4) . . ?
C7 C8 C9 106.9(5) . . ?
C7 C8 C22 125.6(6) . . ?
C9 C8 C22 126.8(5) . . ?
N2 C9 C10 123.7(4) . . ?
N2 C9 C8 110.2(4) . . ?
C10 C9 C8 126.0(5) . . ?
C11 C10 C9 129.3(4) . . ?
C10 C11 N3 124.3(4) . . ?
C10 C11 C12 128.0(4) . . ?
N3 C11 C12 107.5(4) . . ?
C13 C12 C11 107.2(4) . . ?
C13 C12 C24 128.8(5) . . ?
C11 C12 C24 124.0(5) . . ?
C12 C13 C14 107.0(4) . . ?
C12 C13 C26 128.3(5) . . ?
C14 C13 C26 124.7(5) . . ?
N3 C14 C13 110.9(4) . . ?
N3 C14 C28 125.2(4) . . ?
C13 C14 C28 123.9(4) . . ?
C17 C16 C2 113.5(4) . . ?
C3 C18 C19 113.3(4) . . ?
C21 C20 C7 113.1(5) . . ?
C23 C22 C8 105.9(8) . . ?
C12 C24 C25 114.2(5) . . ?
C13 C26 C27 112.6(5) . . ?

loop_
_geom_bond_atom_site_label_1
_geom_bond_atom_site_label_2
_geom_bond_distance
_geom_bond_site_symmetry_2
_geom_bond_publ_flag
Pd N2 2.029(3) . ?
Pd N1 2.032(3) . ?
Pd N3 2.038(4) . ?
Pd Br 2.4673(7) . ?
N1 C1 1.336(5) . ?
N1 C4 1.405(5) . ?
N2 C9 1.362(6) . ?
N2 C6 1.372(5) . ?
N3 C14 1.320(6) . ?
N3 C11 1.408(6) . ?
C1 C2 1.443(6) . ?
C1 C15 1.479(6) . ?
C2 C3 1.365(6) . ?
C2 C16 1.509(6) . ?
C3 C4 1.446(6) . ?
C3 C18 1.497(6) . ?
C4 C5 1.354(6) . ?
C5 C6 1.416(6) . ?
C6 C7 1.422(6) . ?
C7 C8 1.381(7) . ?
C7 C20 1.500(7) . ?
C8 C9 1.424(8) . ?
C8 C22 1.554(9) . ?
C9 C10 1.416(7) . ?
C10 C11 1.339(7) . ?
C11 C12 1.462(6) . ?
C12 C13 1.340(7) . ?
C12 C24 1.509(7) . ?
C13 C14 1.451(6) . ?
C13 C26 1.504(6) . ?
C14 C28 1.489(7) . ?
C16 C17 1.509(8) . ?
C18 C19 1.522(8) . ?
C20 C21 1.497(8) . ?
C22 C23 1.329(11) . ?
C24 C25 1.512(9) . ?
C26 C27 1.513(9) . ?

loop_
_geom_torsion_atom_site_label_1
_geom_torsion_atom_site_label_2
_geom_torsion_atom_site_label_3
_geom_torsion_atom_site_label_4
_geom_torsion
_geom_torsion_site_symmetry_1
_geom_torsion_site_symmetry_2
_geom_torsion_site_symmetry_3
_geom_torsion_site_symmetry_4
_geom_torsion_publ_flag
N2 Pd N1 C1 166.4(4) . . . . ?
N3 Pd N1 C1 66.8(9) . . . . ?
Br Pd N1 C1 -45.6(4) . . . . ?
N2 Pd N1 C4 -18.9(3) . . . . ?
N3 Pd N1 C4 -118.5(7) . . . . ?
Br Pd N1 C4 129.2(3) . . . . ?
N1 Pd N2 C9 174.1(4) . . . . ?
N3 Pd N2 C9 -16.5(4) . . . . ?
Br Pd N2 C9 80.1(4) . . . . ?
N1 Pd N2 C6 19.8(4) . . . . ?
N3 Pd N2 C6 -170.8(4) . . . . ?
Br Pd N2 C6 -74.1(4) . . . . ?
N2 Pd N3 C14 -165.8(4) . . . . ?
N1 Pd N3 C14 -66.3(9) . . . . ?
Br Pd N3 C14 46.0(4) . . . . ?
N2 Pd N3 C11 13.9(4) . . . . ?
N1 Pd N3 C11 113.4(7) . . . . ?
Br Pd N3 C11 -134.3(4) . . . . ?
C4 N1 C1 C2 -3.7(5) . . . . ?
Pd N1 C1 C2 171.8(3) . . . . ?
C4 N1 C1 C15 175.2(4) . . . . ?
Pd N1 C1 C15 -9.4(6) . . . . ?
N1 C1 C2 C3 2.2(5) . . . . ?
C15 C1 C2 C3 -176.7(4) . . . . ?
N1 C1 C2 C16 -177.7(4) . . . . ?
C15 C1 C2 C16 3.4(7) . . . . ?
C1 C2 C3 C4 0.2(5) . . . . ?
C16 C2 C3 C4 -179.8(4) . . . . ?
C1 C2 C3 C18 179.7(4) . . . . ?
C16 C2 C3 C18 -0.4(8) . . . . ?
C1 N1 C4 C5 -171.7(4) . . . . ?
Pd N1 C4 C5 12.6(6) . . . . ?
C1 N1 C4 C3 3.8(5) . . . . ?
Pd N1 C4 C3 -171.9(3) . . . . ?
C2 C3 C4 C5 173.0(4) . . . . ?
C18 C3 C4 C5 -6.5(7) . . . . ?
C2 C3 C4 N1 -2.4(5) . . . . ?
C18 C3 C4 N1 178.1(4) . . . . ?
N1 C4 C5 C6 0.8(7) . . . . ?
C3 C4 C5 C6 -173.9(4) . . . . ?
C9 N2 C6 C5 -172.7(4) . . . . ?
Pd N2 C6 C5 -14.5(6) . . . . ?
C9 N2 C6 C7 2.6(5) . . . . ?
Pd N2 C6 C7 160.8(3) . . . . ?
C4 C5 C6 N2 0.2(7) . . . . ?
C4 C5 C6 C7 -174.4(5) . . . . ?
N2 C6 C7 C8 -1.8(6) . . . . ?
C5 C6 C7 C8 173.5(5) . . . . ?
N2 C6 C7 C20 177.2(5) . . . . ?
C5 C6 C7 C20 -7.6(8) . . . . ?
C6 C7 C8 C9 0.2(7) . . . . ?
C20 C7 C8 C9 -178.7(6) . . . . ?
C6 C7 C8 C22 -170.9(7) . . . . ?
C20 C7 C8 C22 10.2(12) . . . . ?
C6 N2 C9 C10 172.6(5) . . . . ?
Pd N2 C9 C10 14.4(8) . . . . ?
C6 N2 C9 C8 -2.4(6) . . . . ?
Pd N2 C9 C8 -160.6(4) . . . . ?
C7 C8 C9 N2 1.4(8) . . . . ?
C22 C8 C9 N2 172.3(7) . . . . ?
C7 C8 C9 C10 -173.5(6) . . . . ?
C22 C8 C9 C10 -2.5(12) . . . . ?
N2 C9 C10 C11 -3.9(11) . . . . ?
C8 C9 C10 C11 170.3(7) . . . . ?
C9 C10 C11 N3 1.1(10) . . . . ?
C9 C10 C11 C12 174.3(6) . . . . ?
C14 N3 C11 C10 170.6(5) . . . . ?
Pd N3 C11 C10 -9.2(7) . . . . ?
C14 N3 C11 C12 -3.8(5) . . . . ?
Pd N3 C11 C12 176.5(3) . . . . ?
C10 C11 C12 C13 -172.2(6) . . . . ?
N3 C11 C12 C13 1.8(6) . . . . ?
C10 C11 C12 C24 9.2(9) . . . . ?
N3 C11 C12 C24 -176.7(5) . . . . ?
C11 C12 C13 C14 0.6(6) . . . . ?
C24 C12 C13 C14 179.1(5) . . . . ?
C11 C12 C13 C26 -179.3(5) . . . . ?
C24 C12 C13 C26 -0.9(9) . . . . ?
C11 N3 C14 C13 4.2(5) . . . . ?
Pd N3 C14 C13 -176.0(3) . . . . ?
C11 N3 C14 C28 -172.6(5) . . . . ?
Pd N3 C14 C28 7.2(7) . . . . ?
C12 C13 C14 N3 -3.1(6) . . . . ?
C26 C13 C14 N3 176.8(5) . . . . ?
C12 C13 C14 C28 173.7(5) . . . . ?
C26 C13 C14 C28 -6.3(8) . . . . ?
C3 C2 C16 C17 88.7(6) . . . . ?
C1 C2 C16 C17 -91.4(6) . . . . ?
C2 C3 C18 C19 -99.0(6) . . . . ?
C4 C3 C18 C19 80.3(6) . . . . ?
C8 C7 C20 C21 87.1(8) . . . . ?
C6 C7 C20 C21 -91.6(7) . . . . ?
C7 C8 C22 C23 -108.6(9) . . . . ?
C9 C8 C22 C23 82.1(10) . . . . ?
C13 C12 C24 C25 -97.9(7) . . . . ?
C11 C12 C24 C25 80.3(7) . . . . ?
C12 C13 C26 C27 101.2(7) . . . . ?
C14 C13 C26 C27 -78.8(7) . . . . ?
